data_2234398
loop_
_publ_author_name
'Brink, Alice'
'Visser, Hendrik G.'
'Roodt, Andreas'

_publ_section_title
;
 4-Fluoro-2-[(3-methylphenyl)iminomethyl]phenol
;
_journal_coeditor_code SJ5208
_journal_issue 4
_journal_name_full 'Acta Crystallographica Section E'
_journal_page_first o1071
_journal_paper_doi 10.1107/S1600536812010513
_journal_volume 68
_journal_year 2012
_chemical_formula_iupac 'C14 H12 F N O'
_chemical_formula_moiety 'C14 H12 F N O'
_chemical_formula_sum 'C14 H12 F N O'
_chemical_formula_weight 229.25
_chemical_name_systematic
;
4-Fluoro-2-[(3-methylphenyl)iminomethyl]phenol
;
_space_group_IT_number 7
_symmetry_cell_setting monoclinic
_symmetry_space_group_name_Hall 'P -2yc'
_symmetry_space_group_name_H-M 'P 1 c 1'
_audit_creation_method 'WinGX routine CIF_UPDATE'
_cell_angle_alpha 90
_cell_angle_beta 112.331(3)
_cell_angle_gamma 90
_cell_formula_units_Z 2
_cell_length_a 10.2655(6)
_cell_length_b 4.6738(2)
_cell_length_c 12.3561(8)
_cell_measurement_reflns_used 2573
_cell_measurement_temperature 100(2)
_cell_measurement_theta_max 28.30
_cell_measurement_theta_min 3.39
_cell_volume 548.37(5)
_computing_cell_refinement 'SAINT-Plus (Bruker, 2004)'
_computing_data_collection 'APEX2 (Bruker, 2005)'
_computing_data_reduction 'SAINT-Plus and XPREP (Bruker, 2004)'
_computing_molecular_graphics 'DIAMOND (Brandenburg & Putz, 2004)'
_computing_publication_material 'WingGX (Farrugia, 1999)'
_computing_structure_refinement 'SHELXL97 (Sheldrick, 2008)'
_computing_structure_solution 'SIR92 (Altomare <i>et al.</i>, 1999)'
_diffrn_ambient_temperature 100(2)
_diffrn_detector_area_resol_mean 512
_diffrn_measured_fraction_theta_full 0.996
_diffrn_measured_fraction_theta_max 0.996
_diffrn_measurement_device_type 'Bruker X8 APEXII 4K Kappa CCD'
_diffrn_measurement_method '\w and \f'
_diffrn_radiation_monochromator graphite
_diffrn_radiation_type MoK\a
_diffrn_radiation_wavelength 0.71073
_diffrn_reflns_av_R_equivalents 0.0275
_diffrn_reflns_limit_h_max 13
_diffrn_reflns_limit_h_min -13
_diffrn_reflns_limit_k_max 6
_diffrn_reflns_limit_k_min -5
_diffrn_reflns_limit_l_max 16
_diffrn_reflns_limit_l_min -16
_diffrn_reflns_number 7009
_diffrn_reflns_theta_full 27.99
_diffrn_reflns_theta_max 27.99
_diffrn_reflns_theta_min 3.39
_diffrn_standards_number 0
_exptl_absorpt_coefficient_mu 0.099
_exptl_absorpt_correction_T_max 0.9941
_exptl_absorpt_correction_T_min 0.9814
_exptl_absorpt_correction_type multi-scan
_exptl_absorpt_process_details
;
(SADABS; Bruker, 2004)
;
_exptl_crystal_colour orange
_exptl_crystal_density_diffrn 1.388
_exptl_crystal_density_method 'not measured'
_exptl_crystal_description cuboid
_exptl_crystal_F_000 240
_exptl_crystal_size_max 0.19
_exptl_crystal_size_mid 0.1
_exptl_crystal_size_min 0.06
_refine_diff_density_max 0.189
_refine_diff_density_min -0.189
_refine_ls_extinction_method none
_refine_ls_goodness_of_fit_ref 1.062
_refine_ls_hydrogen_treatment constr
_refine_ls_matrix_type full
_refine_ls_number_parameters 156
_refine_ls_number_reflns 1319
_refine_ls_number_restraints 2
_refine_ls_restrained_S_all 1.061
_refine_ls_R_factor_gt 0.0343
_refine_ls_shift/su_max 0
_refine_ls_structure_factor_coef Fsqd
_refine_ls_weighting_details 'calc w=1/[\s^2^(Fo^2^)+(0.0597P)^2^+0.0513P] where P=(Fo^2^+2Fc^2^)/3'
_refine_ls_weighting_scheme calc
_refine_ls_wR_factor_ref 0.0954
_reflns_number_gt 1203
_reflns_number_total 1319
_reflns_threshold_expression I>2\s(I)
_cod_data_source_file sj5208.cif
_cod_data_source_block I
_cod_original_sg_symbol_H-M 'P c'
_cod_database_code 2234398
_cod_database_fobs_code 2234398

loop_
_symmetry_equiv_pos_as_xyz
'x, y, z'
'x, -y, z+1/2'

loop_
_atom_site_type_symbol
_atom_site_label
_atom_site_fract_x
_atom_site_fract_y
_atom_site_fract_z
_atom_site_U_iso_or_equiv
_atom_site_adp_type
_atom_site_calc_flag
_atom_site_refinement_flags
_atom_site_occupancy
N N1 0.51676(18) 0.7931(4) 0.51611(15) 0.0170(4) Uani d . 1
O O1 0.62483(16) 0.5330(3) 0.71672(14) 0.0229(4) Uani d . 1
H H1B 0.571 0.6442 0.666 0.034 Uiso calc R 1
F F1 0.95777(14) -0.0665(3) 0.54083(13) 0.0276(3) Uani d . 1
C C1 0.5962(2) 0.6410(4) 0.47953(19) 0.0178(4) Uani d . 1
H H1A 0.5897 0.6626 0.4012 0.021 Uiso calc R 1
C C11 0.6955(2) 0.4372(4) 0.55563(18) 0.0161(4) Uani d . 1
C C12 0.7069(2) 0.3900(4) 0.67131(18) 0.0183(4) Uani d . 1
C C13 0.8048(2) 0.1934(5) 0.74184(18) 0.0211(5) Uani d . 1
H H13 0.8132 0.1637 0.8203 0.025 Uiso calc R 1
C C14 0.8897(2) 0.0416(5) 0.6980(2) 0.0219(5) Uani d . 1
H H14 0.9567 -0.0919 0.7458 0.026 Uiso calc R 1
C C15 0.8756(2) 0.0873(4) 0.5839(2) 0.0195(5) Uani d . 1
C C16 0.7817(2) 0.2812(5) 0.51227(19) 0.0181(4) Uani d . 1
H H16 0.7753 0.3092 0.4343 0.022 Uiso calc R 1
C C21 0.4220(2) 0.9970(4) 0.44138(18) 0.0168(4) Uani d . 1
C C22 0.3265(2) 1.1211(4) 0.48298(18) 0.0171(4) Uani d . 1
H H22 0.3286 1.0669 0.5577 0.021 Uiso calc R 1
C C23 0.2280(2) 1.3232(5) 0.41733(18) 0.0189(4) Uani d . 1
C C24 0.2290(2) 1.4038(5) 0.30877(18) 0.0209(5) Uani d . 1
H H24 0.163 1.541 0.2625 0.025 Uiso calc R 1
C C25 0.3257(2) 1.2853(5) 0.26779(19) 0.0223(5) Uani d . 1
H H25 0.3258 1.3445 0.1943 0.027 Uiso calc R 1
C C26 0.4219(2) 1.0818(4) 0.33261(19) 0.0205(5) Uani d . 1
H H26 0.4871 1.0008 0.3036 0.025 Uiso calc R 1
C C231 0.1250(2) 1.4526(5) 0.4626(2) 0.0227(5) Uani d . 1
H H23A 0.1367 1.3641 0.5377 0.034 Uiso calc R 1
H H23B 0.0289 1.4194 0.4063 0.034 Uiso calc R 1
H H23C 0.1422 1.6588 0.4736 0.034 Uiso calc R 1

loop_
_atom_site_aniso_label
_atom_site_aniso_U_11
_atom_site_aniso_U_22
_atom_site_aniso_U_33
_atom_site_aniso_U_12
_atom_site_aniso_U_13
_atom_site_aniso_U_23
N1 0.0165(8) 0.0168(8) 0.0174(9) -0.0004(6) 0.0061(7) 0.0005(6)
O1 0.0264(8) 0.0271(8) 0.0181(7) 0.0081(6) 0.0116(7) 0.0032(6)
F1 0.0278(7) 0.0264(7) 0.0320(7) 0.0092(5) 0.0154(6) 0.0010(6)
C1 0.0200(10) 0.0174(8) 0.0165(10) -0.0022(8) 0.0075(8) 0.0011(8)
C11 0.0166(10) 0.0141(9) 0.0164(10) -0.0015(7) 0.0050(8) -0.0008(8)
C12 0.0190(10) 0.0193(10) 0.0170(10) -0.0024(8) 0.0074(9) -0.0012(8)
C13 0.0228(11) 0.0231(10) 0.0157(10) -0.0005(9) 0.0053(9) 0.0034(8)
C14 0.0201(11) 0.0207(10) 0.0212(11) 0.0009(8) 0.0036(9) 0.0019(8)
C15 0.0166(10) 0.0191(10) 0.0244(12) 0.0003(8) 0.0096(9) -0.0018(8)
C16 0.0194(10) 0.0192(10) 0.0178(10) -0.0010(8) 0.0095(8) -0.0006(7)
C21 0.0171(10) 0.0154(9) 0.0177(10) -0.0020(8) 0.0063(8) -0.0010(7)
C22 0.0184(10) 0.0163(9) 0.0165(10) -0.0023(7) 0.0066(8) -0.0006(8)
C23 0.0168(10) 0.0188(10) 0.0200(11) -0.0025(8) 0.0059(8) -0.0034(8)
C24 0.0181(11) 0.0193(10) 0.0219(11) 0.0017(8) 0.0039(9) 0.0011(8)
C25 0.0240(12) 0.0248(11) 0.0186(10) 0.0027(8) 0.0086(9) 0.0038(8)
C26 0.0206(10) 0.0217(10) 0.0209(11) 0.0022(8) 0.0098(9) 0.0001(8)
C231 0.0192(10) 0.0244(10) 0.0247(11) 0.0015(8) 0.0086(9) -0.0019(9)

loop_
_atom_type_symbol
_atom_type_description
_atom_type_scat_dispersion_real
_atom_type_scat_dispersion_imag
_atom_type_scat_source
C C 0.0033 0 'International Tables Vol C Tables 4.2.6.8 and 6.1.1.4'
H H 0 0 'International Tables Vol C Tables 4.2.6.8 and 6.1.1.4'
N N 0.0061 0 'International Tables Vol C Tables 4.2.6.8 and 6.1.1.4'
O O 0.0106 0 'International Tables Vol C Tables 4.2.6.8 and 6.1.1.4'
F F 0.0171 0 'International Tables Vol C Tables 4.2.6.8 and 6.1.1.4'

loop_
_geom_angle_atom_site_label_1
_geom_angle_atom_site_label_2
_geom_angle_atom_site_label_3
_geom_angle_site_symmetry_3
_geom_angle
C1 N1 C21 . 120.69(16)
C12 O1 H1B . 109.5
N1 C1 C11 . 121.23(18)
N1 C1 H1A . 119.4
C11 C1 H1A . 119.4
C16 C11 C12 . 119.11(19)
C16 C11 C1 . 118.98(18)
C12 C11 C1 . 121.91(18)
O1 C12 C13 . 118.70(18)
O1 C12 C11 . 121.31(19)
C13 C12 C11 . 119.99(19)
C14 C13 C12 . 120.27(19)
C14 C13 H13 . 119.9
C12 C13 H13 . 119.9
C15 C14 C13 . 118.9(2)
C15 C14 H14 . 120.5
C13 C14 H14 . 120.5
F1 C15 C16 . 118.91(19)
F1 C15 C14 . 118.57(19)
C16 C15 C14 . 122.5(2)
C15 C16 C11 . 119.17(19)
C15 C16 H16 . 120.4
C11 C16 H16 . 120.4
C22 C21 C26 . 119.44(19)
C22 C21 N1 1 116.25(17)
C26 C21 N1 1 124.30(18)
C22 C21 N1 . 116.25(17)
C26 C21 N1 . 124.30(18)
C21 C22 C23 . 121.53(18)
C21 C22 H22 . 119.2
C23 C22 H22 . 119.2
C22 C23 C24 . 118.16(18)
C22 C23 C231 . 120.94(18)
C24 C23 C231 . 120.90(19)
C25 C24 C23 . 120.63(19)
C25 C24 H24 . 119.7
C23 C24 H24 . 119.7
C26 C25 C24 . 120.94(19)
C26 C25 H25 . 119.5
C24 C25 H25 . 119.5
C25 C26 C21 . 119.3(2)
C25 C26 H26 . 120.4
C21 C26 H26 . 120.4
C23 C231 H23A . 109.5
C23 C231 H23B . 109.5
H23A C231 H23B . 109.5
C23 C231 H23C . 109.5
H23A C231 H23C . 109.5
H23B C231 H23C . 109.5

loop_
_geom_bond_atom_site_label_1
_geom_bond_atom_site_label_2
_geom_bond_site_symmetry_2
_geom_bond_distance
N1 C1 . 1.287(3)
N1 C21 . 1.422(3)
O1 C12 . 1.353(3)
O1 H1B . 0.84
F1 C15 . 1.361(2)
C1 C11 . 1.450(3)
C1 H1A . 0.95
C11 C16 . 1.401(3)
C11 C12 . 1.407(3)
C12 C13 . 1.396(3)
C13 C14 . 1.385(3)
C13 H13 . 0.95
C14 C15 . 1.377(3)
C14 H14 . 0.95
C15 C16 . 1.373(3)
C16 H16 . 0.95
C21 C22 . 1.395(3)
C21 C26 . 1.401(3)
C21 N1 1 1.422(3)
C22 C23 . 1.396(3)
C22 H22 . 0.95
C23 C24 . 1.397(3)
C23 C231 . 1.499(3)
C24 C25 . 1.389(3)
C24 H24 . 0.95
C25 C26 . 1.386(3)
C25 H25 . 0.95
C26 H26 . 0.95
C231 H23A . 0.98
C231 H23B . 0.98
C231 H23C . 0.98

loop_
_geom_hbond_atom_site_label_D
_geom_hbond_atom_site_label_H
_geom_hbond_atom_site_label_A
_geom_hbond_site_symmetry_A
_geom_hbond_distance_DH
_geom_hbond_distance_HA
_geom_hbond_distance_DA
_geom_hbond_angle_DHA
O1 H1B N1 1 0.84 1.85 2.601(2) 147.1
C1 H1A O1 2_564 0.95 2.6 3.467(3) 151
C16 H16 O1 2_564 0.95 2.65 3.495(3) 149.1
C13 H13 F1 2 0.95 2.6 3.472(3) 152.7
C231 H23A F1 1_465 0.98 2.73 3.321(3) 118.9
C231 H23C F1 1_475 0.98 2.67 3.193(2) 113.9

loop_
_geom_torsion_atom_site_label_1
_geom_torsion_atom_site_label_2
_geom_torsion_atom_site_label_3
_geom_torsion_atom_site_label_4
_geom_torsion_site_symmetry_1
_geom_torsion_site_symmetry_4
_geom_torsion
N1 N1 C1 C11 1 . 0.0(6)
C21 N1 C1 C11 . . 178.58(17)
N1 C1 C11 C16 . . -178.66(18)
N1 C1 C11 C12 . . 1.9(3)
C16 C11 C12 O1 . . -179.24(18)
C1 C11 C12 O1 . . 0.2(3)
C16 C11 C12 C13 . . 1.1(3)
C1 C11 C12 C13 . . -179.45(19)
O1 C12 C13 C14 . . 179.49(19)
C11 C12 C13 C14 . . -0.8(3)
C12 C13 C14 C15 . . -0.2(3)
C13 C14 C15 F1 . . -178.87(18)
C13 C14 C15 C16 . . 1.0(3)
F1 C15 C16 C11 . . 179.14(17)
C14 C15 C16 C11 . . -0.8(3)
C12 C11 C16 C15 . . -0.3(3)
C1 C11 C16 C15 . . -179.79(18)
N1 N1 C21 C22 1 . 0.0(6)
C1 N1 C21 C22 . . 171.08(18)
N1 N1 C21 C26 1 . 0.0(7)
C1 N1 C21 C26 . . -10.4(3)
C1 N1 C21 N1 . 1 0E1(10)
C26 C21 C22 C23 . . 1.7(3)
N1 C21 C22 C23 1 . -179.74(17)
N1 C21 C22 C23 . . -179.74(17)
C21 C22 C23 C24 . . -1.3(3)
C21 C22 C23 C231 . . 179.38(19)
C22 C23 C24 C25 . . 0.0(3)
C231 C23 C24 C25 . . 179.33(19)
C23 C24 C25 C26 . . 0.9(3)
C24 C25 C26 C21 . . -0.5(3)
C22 C21 C26 C25 . . -0.7(3)
N1 C21 C26 C25 1 . -179.19(19)
N1 C21 C26 C25 . . -179.19(19)
